data_2228801
loop_
_publ_author_name
'Jiang, Jin-He'

_publ_section_title
;
 <i>N</i>'-[1-(2-Hydroxyphenyl)ethylidene]thiophene-2-carbohydrazide
;
_journal_coeditor_code LH5171
_journal_issue 1
_journal_name_full 'Acta Crystallographica Section E'
_journal_page_first o32
_journal_paper_doi 10.1107/S1600536810050002
_journal_volume 67
_journal_year 2011
_chemical_formula_iupac 'C13 H12 N2 O2 S'
_chemical_formula_moiety 'C13 H12 N2 O2 S'
_chemical_formula_sum 'C13 H12 N2 O2 S'
_chemical_formula_weight 260.31
_chemical_name_systematic
;
<i>N</i>'-[1-(2-Hydroxyphenyl)ethylidene]thiophene-2-carbohydrazide
;
_space_group_IT_number 61
_symmetry_cell_setting orthorhombic
_symmetry_space_group_name_Hall '-P 2ac 2ab'
_symmetry_space_group_name_H-M 'P b c a'
_atom_sites_solution_hydrogens geom
_atom_sites_solution_primary direct
_atom_sites_solution_secondary difmap
_audit_creation_method SHELXL-97
_cell_angle_alpha 90.00
_cell_angle_beta 90.00
_cell_angle_gamma 90.00
_cell_formula_units_Z 8
_cell_length_a 13.454(3)
_cell_length_b 7.6303(15)
_cell_length_c 24.305(5)
_cell_measurement_reflns_used 2839
_cell_measurement_temperature 293(2)
_cell_measurement_theta_max 27.47
_cell_measurement_theta_min 3.03
_cell_volume 2495.1(9)
_computing_cell_refinement 'SAINT (Bruker, 1997)'
_computing_data_collection 'SMART (Bruker, 1997)'
_computing_data_reduction 'SAINT (Bruker, 1997)'
_computing_molecular_graphics 'SHELXTL (Sheldrick, 2008)'
_computing_publication_material 'SHELXTL (Sheldrick, 2008)'
_computing_structure_refinement 'SHELXL97 (Sheldrick, 2008)'
_computing_structure_solution 'SHELXS97 (Sheldrick, 2008)'
_diffrn_ambient_temperature 293(2)
_diffrn_measured_fraction_theta_full 0.998
_diffrn_measured_fraction_theta_max 0.998
_diffrn_measurement_device_type 'Bruker SMART CCD'
_diffrn_measurement_method '\f and \w'
_diffrn_radiation_monochromator graphite
_diffrn_radiation_source 'fine-focus sealed tube'
_diffrn_radiation_type MoK\a
_diffrn_radiation_wavelength 0.71073
_diffrn_reflns_av_R_equivalents 0.1562
_diffrn_reflns_av_sigmaI/netI 0.1082
_diffrn_reflns_limit_h_max 14
_diffrn_reflns_limit_h_min -16
_diffrn_reflns_limit_k_max 9
_diffrn_reflns_limit_k_min -9
_diffrn_reflns_limit_l_max 28
_diffrn_reflns_limit_l_min -28
_diffrn_reflns_number 16044
_diffrn_reflns_theta_full 25.00
_diffrn_reflns_theta_max 25.00
_diffrn_reflns_theta_min 3.03
_exptl_absorpt_coefficient_mu 0.254
_exptl_absorpt_correction_type none
_exptl_crystal_colour colorless
_exptl_crystal_density_diffrn 1.386
_exptl_crystal_density_method 'not measured'
_exptl_crystal_description block
_exptl_crystal_F_000 1088
_exptl_crystal_size_max 0.25
_exptl_crystal_size_mid 0.20
_exptl_crystal_size_min 0.19
_refine_diff_density_max 0.234
_refine_diff_density_min -0.285
_refine_ls_extinction_method none
_refine_ls_goodness_of_fit_ref 0.893
_refine_ls_hydrogen_treatment mixed
_refine_ls_matrix_type full
_refine_ls_number_parameters 172
_refine_ls_number_reflns 2189
_refine_ls_number_restraints 0
_refine_ls_restrained_S_all 0.893
_refine_ls_R_factor_all 0.1307
_refine_ls_R_factor_gt 0.0501
_refine_ls_shift/su_max 0.000
_refine_ls_shift/su_mean 0.000
_refine_ls_structure_factor_coef Fsqd
_refine_ls_weighting_details 'calc w=1/[\s^2^(Fo^2^)+(0.0573P)^2^] where P=(Fo^2^+2Fc^2^)/3'
_refine_ls_weighting_scheme calc
_refine_ls_wR_factor_gt 0.0989
_refine_ls_wR_factor_ref 0.1262
_reflns_number_gt 1047
_reflns_number_total 2189
_reflns_threshold_expression I>2\s(I)
_cod_data_source_file lh5171.cif
_cod_data_source_block I
_cod_database_code 2228801
_cod_database_fobs_code 2228801

loop_
_symmetry_equiv_pos_as_xyz
'x, y, z'
'-x+1/2, -y, z+1/2'
'x+1/2, -y+1/2, -z'
'-x, y+1/2, -z+1/2'
'-x, -y, -z'
'x-1/2, y, -z-1/2'
'-x-1/2, y-1/2, z'
'x, -y-1/2, z-1/2'

loop_
_atom_site_type_symbol
_atom_site_label
_atom_site_fract_x
_atom_site_fract_y
_atom_site_fract_z
_atom_site_U_iso_or_equiv
_atom_site_adp_type
_atom_site_calc_flag
_atom_site_refinement_flags
_atom_site_occupancy
_atom_site_disorder_assembly
_atom_site_disorder_group
S S1 0.44225(8) 0.02138(15) 0.75337(5) 0.0783(4) Uani d . 1 . .
O O1 0.37088(16) 0.2689(3) 0.84114(10) 0.0546(7) Uani d . 1 . .
O O2 0.31584(19) 0.3541(4) 0.98652(13) 0.0591(8) Uani d . 1 . .
N N1 0.2282(2) 0.1203(4) 0.85835(12) 0.0498(8) Uani d . 1 . .
N N2 0.2212(2) 0.2088(4) 0.90867(12) 0.0491(8) Uani d . 1 . .
C C1 0.3999(3) -0.1057(5) 0.70050(16) 0.0698(12) Uani d . 1 . .
H H1 0.4408 -0.1542 0.6737 0.084 Uiso calc R 1 . .
C C2 0.3020(3) -0.1273(4) 0.70204(15) 0.0562(10) Uani d . 1 . .
H H2A 0.2668 -0.1921 0.6761 0.067 Uiso calc R 1 . .
C C3 0.2570(3) -0.0416(4) 0.74723(16) 0.0502(9) Uani d . 1 . .
H H3A 0.1891 -0.0430 0.7543 0.060 Uiso calc R 1 . .
C C4 0.3251(2) 0.0437(4) 0.77919(15) 0.0457(9) Uani d . 1 . .
C C5 0.3114(3) 0.1538(5) 0.82858(14) 0.0462(9) Uani d . 1 . .
C C6 0.1375(2) 0.2103(4) 0.93416(15) 0.0453(9) Uani d . 1 . .
C C7 0.0439(2) 0.1341(5) 0.91119(16) 0.0632(11) Uani d . 1 . .
H H7A 0.0469 0.1355 0.8717 0.095 Uiso calc R 1 . .
H H7B -0.0119 0.2024 0.9233 0.095 Uiso calc R 1 . .
H H7C 0.0366 0.0156 0.9238 0.095 Uiso calc R 1 . .
C C8 0.1386(2) 0.2934(4) 0.98860(14) 0.0421(9) Uani d . 1 . .
C C9 0.0523(3) 0.3054(4) 1.02020(16) 0.0541(10) Uani d . 1 . .
H H9A -0.0066 0.2609 1.0059 0.065 Uiso calc R 1 . .
C C10 0.0510(3) 0.3801(5) 1.07136(16) 0.0626(11) Uani d . 1 . .
H H10A -0.0080 0.3859 1.0912 0.075 Uiso calc R 1 . .
C C11 0.1374(3) 0.4465(5) 1.09333(16) 0.0603(11) Uani d . 1 . .
H H11A 0.1368 0.4981 1.1280 0.072 Uiso calc R 1 . .
C C12 0.2244(3) 0.4366(5) 1.06408(16) 0.0571(10) Uani d . 1 . .
H H12A 0.2827 0.4812 1.0791 0.069 Uiso calc R 1 . .
C C13 0.2261(3) 0.3603(4) 1.01196(15) 0.0456(9) Uani d . 1 . .
H H1N 0.186(3) 0.023(5) 0.8545(16) 0.082(13) Uiso d . 1 . .
H H2O 0.305(3) 0.315(6) 0.9561(19) 0.094(19) Uiso d . 1 . .

loop_
_atom_site_aniso_label
_atom_site_aniso_U_11
_atom_site_aniso_U_22
_atom_site_aniso_U_33
_atom_site_aniso_U_12
_atom_site_aniso_U_13
_atom_site_aniso_U_23
S1 0.0552(6) 0.0905(8) 0.0893(9) -0.0020(6) 0.0197(6) -0.0246(7)
O1 0.0464(15) 0.0593(15) 0.0581(17) -0.0070(12) -0.0021(12) -0.0067(13)
O2 0.0448(16) 0.0713(19) 0.061(2) -0.0090(13) 0.0029(15) -0.0080(16)
N1 0.0521(19) 0.0515(19) 0.046(2) -0.0051(16) 0.0061(15) -0.0075(17)
N2 0.0530(19) 0.0485(18) 0.046(2) -0.0035(14) 0.0054(15) -0.0057(16)
C1 0.085(3) 0.063(3) 0.061(3) 0.003(2) 0.019(2) -0.013(2)
C2 0.074(3) 0.044(2) 0.051(3) 0.006(2) 0.004(2) -0.0002(19)
C3 0.053(2) 0.045(2) 0.053(2) 0.0025(17) 0.008(2) 0.004(2)
C4 0.045(2) 0.046(2) 0.046(2) 0.0064(16) 0.0065(17) 0.0029(18)
C5 0.044(2) 0.049(2) 0.046(2) 0.0054(18) -0.0015(18) 0.0014(19)
C6 0.042(2) 0.045(2) 0.050(2) -0.0035(16) -0.0012(18) 0.0007(18)
C7 0.054(2) 0.068(3) 0.068(3) -0.001(2) -0.003(2) -0.019(2)
C8 0.043(2) 0.044(2) 0.038(2) -0.0019(15) 0.0009(17) 0.0021(17)
C9 0.048(2) 0.059(3) 0.055(3) -0.0081(18) 0.007(2) 0.000(2)
C10 0.062(3) 0.075(3) 0.051(3) 0.000(2) 0.015(2) 0.005(2)
C11 0.076(3) 0.065(3) 0.040(2) 0.003(2) 0.008(2) 0.000(2)
C12 0.062(3) 0.056(2) 0.053(3) -0.0039(19) -0.004(2) 0.000(2)
C13 0.047(2) 0.041(2) 0.049(2) 0.0011(17) 0.0033(18) 0.0015(19)

loop_
_atom_type_symbol
_atom_type_description
_atom_type_scat_dispersion_real
_atom_type_scat_dispersion_imag
_atom_type_scat_source
C C 0.0033 0.0016 'International Tables Vol C Tables 4.2.6.8 and 6.1.1.4'
H H 0.0000 0.0000 'International Tables Vol C Tables 4.2.6.8 and 6.1.1.4'
N N 0.0061 0.0033 'International Tables Vol C Tables 4.2.6.8 and 6.1.1.4'
O O 0.0106 0.0060 'International Tables Vol C Tables 4.2.6.8 and 6.1.1.4'
S S 0.1246 0.1234 'International Tables Vol C Tables 4.2.6.8 and 6.1.1.4'

loop_
_geom_angle_atom_site_label_1
_geom_angle_atom_site_label_2
_geom_angle_atom_site_label_3
_geom_angle_site_symmetry_1
_geom_angle_site_symmetry_3
_geom_angle
_geom_angle_publ_flag
C4 S1 C1 . . 91.4(2) ?
C13 O2 H2O . . 105(3) ?
C5 N1 N2 . . 115.5(3) ?
C5 N1 H1N . . 126(2) ?
N2 N1 H1N . . 115(2) ?
C6 N2 N1 . . 119.0(3) ?
C2 C1 S1 . . 112.4(3) ?
C2 C1 H1 . . 123.8 ?
S1 C1 H1 . . 123.8 ?
C1 C2 C3 . . 112.9(4) ?
C1 C2 H2A . . 123.6 ?
C3 C2 H2A . . 123.6 ?
C4 C3 C2 . . 112.0(3) ?
C4 C3 H3A . . 124.0 ?
C2 C3 H3A . . 124.0 ?
C3 C4 C5 . . 130.5(3) ?
C3 C4 S1 . . 111.3(3) ?
C5 C4 S1 . . 118.1(3) ?
O1 C5 N1 . . 122.7(3) ?
O1 C5 C4 . . 121.9(3) ?
N1 C5 C4 . . 115.4(3) ?
N2 C6 C8 . . 115.4(3) ?
N2 C6 C7 . . 123.7(3) ?
C8 C6 C7 . . 120.9(3) ?
C6 C7 H7A . . 109.5 ?
C6 C7 H7B . . 109.5 ?
H7A C7 H7B . . 109.5 ?
C6 C7 H7C . . 109.5 ?
H7A C7 H7C . . 109.5 ?
H7B C7 H7C . . 109.5 ?
C9 C8 C13 . . 116.8(3) ?
C9 C8 C6 . . 121.1(3) ?
C13 C8 C6 . . 122.1(3) ?
C10 C9 C8 . . 122.6(4) ?
C10 C9 H9A . . 118.7 ?
C8 C9 H9A . . 118.7 ?
C9 C10 C11 . . 119.7(4) ?
C9 C10 H10A . . 120.2 ?
C11 C10 H10A . . 120.2 ?
C12 C11 C10 . . 120.0(4) ?
C12 C11 H11A . . 120.0 ?
C10 C11 H11A . . 120.0 ?
C11 C12 C13 . . 120.5(4) ?
C11 C12 H12A . . 119.8 ?
C13 C12 H12A . . 119.8 ?
O2 C13 C12 . . 116.3(3) ?
O2 C13 C8 . . 123.3(3) ?
C12 C13 C8 . . 120.4(3) ?

loop_
_geom_bond_atom_site_label_1
_geom_bond_atom_site_label_2
_geom_bond_site_symmetry_2
_geom_bond_distance
_geom_bond_publ_flag
S1 C4 . 1.705(3) ?
S1 C1 . 1.708(4) ?
O1 C5 . 1.227(4) ?
O2 C13 . 1.357(4) ?
O2 H2O . 0.81(4) ?
N1 C5 . 1.356(4) ?
N1 N2 . 1.400(4) ?
N1 H1N . 0.94(4) ?
N2 C6 . 1.285(4) ?
C1 C2 . 1.327(5) ?
C1 H1 . 0.9300 ?
C2 C3 . 1.415(5) ?
C2 H2A . 0.9300 ?
C3 C4 . 1.366(5) ?
C3 H3A . 0.9300 ?
C4 C5 . 1.477(5) ?
C6 C8 . 1.467(5) ?
C6 C7 . 1.495(4) ?
C7 H7A . 0.9600 ?
C7 H7B . 0.9600 ?
C7 H7C . 0.9600 ?
C8 C9 . 1.395(4) ?
C8 C13 . 1.402(4) ?
C9 C10 . 1.368(5) ?
C9 H9A . 0.9300 ?
C10 C11 . 1.377(5) ?
C10 H10A . 0.9300 ?
C11 C12 . 1.371(5) ?
C11 H11A . 0.9300 ?
C12 C13 . 1.395(5) ?
C12 H12A . 0.9300 ?

loop_
_geom_hbond_atom_site_label_D
_geom_hbond_atom_site_label_H
_geom_hbond_atom_site_label_A
_geom_hbond_site_symmetry_A
_geom_hbond_distance_DH
_geom_hbond_distance_HA
_geom_hbond_distance_DA
_geom_hbond_angle_DHA
N1 H1N O1 7_655 0.94(4) 2.11(4) 3.023(4) 164(3)
O2 H2O N2 . 0.81(4) 1.80(4) 2.536(4) 150(4)

loop_
_geom_torsion_atom_site_label_1
_geom_torsion_atom_site_label_2
_geom_torsion_atom_site_label_3
_geom_torsion_atom_site_label_4
_geom_torsion_site_symmetry_1
_geom_torsion_site_symmetry_2
_geom_torsion_site_symmetry_3
_geom_torsion_site_symmetry_4
_geom_torsion
_geom_torsion_publ_flag
C5 N1 N2 C6 . . . . 167.0(3) ?
C4 S1 C1 C2 . . . . 0.9(3) ?
S1 C1 C2 C3 . . . . -0.5(4) ?
C1 C2 C3 C4 . . . . -0.3(5) ?
C2 C3 C4 C5 . . . . 177.6(3) ?
C2 C3 C4 S1 . . . . 1.0(4) ?
C1 S1 C4 C3 . . . . -1.1(3) ?
C1 S1 C4 C5 . . . . -178.1(3) ?
N2 N1 C5 O1 . . . . -8.5(5) ?
N2 N1 C5 C4 . . . . 172.4(3) ?
C3 C4 C5 O1 . . . . -153.3(4) ?
S1 C4 C5 O1 . . . . 23.1(4) ?
C3 C4 C5 N1 . . . . 25.8(5) ?
S1 C4 C5 N1 . . . . -157.8(3) ?
N1 N2 C6 C8 . . . . 175.2(3) ?
N1 N2 C6 C7 . . . . -4.8(5) ?
N2 C6 C8 C9 . . . . 179.2(3) ?
C7 C6 C8 C9 . . . . -0.7(5) ?
N2 C6 C8 C13 . . . . -2.3(5) ?
C7 C6 C8 C13 . . . . 177.7(3) ?
C13 C8 C9 C10 . . . . 0.7(5) ?
C6 C8 C9 C10 . . . . 179.2(3) ?
C8 C9 C10 C11 . . . . -0.1(6) ?
C9 C10 C11 C12 . . . . -0.4(6) ?
C10 C11 C12 C13 . . . . 0.3(6) ?
C11 C12 C13 O2 . . . . -179.1(3) ?
C11 C12 C13 C8 . . . . 0.4(5) ?
C9 C8 C13 O2 . . . . 178.5(3) ?
C6 C8 C13 O2 . . . . 0.1(5) ?
C9 C8 C13 C12 . . . . -0.8(5) ?
C6 C8 C13 C12 . . . . -179.3(3) ?

loop_
_cod_related_entry_id
_cod_related_entry_database
_cod_related_entry_code
1 ChemSpider 12666604
